data_8105759
loop_
_publ_author_name
'Ling-Yun, Xin'
'Zhou-Ru, Ji'
'Rong-Rong, Guo'

_publ_section_title
;
 Crystal structure of diaqua-bis(3,5-dichloroisonicotinato-\k1
 O)-bis(1,3-di(pyridin-4-yl)propane-\k1 N)cobalt(II), C38H36Cl4N6O6Co
;
_journal_issue 3
_journal_name_full 'Zeitschrift f\"ur Kristallographie - New Crystal Structures'
_journal_page_first 495
_journal_page_last 497
_journal_paper_doi 10.1515/ncrs-2018-0491
_journal_volume 234
_journal_year 2019
_chemical_formula_moiety 'C19 H18 Cl2 Co0.5 N3 O3'
_chemical_formula_sum 'C19 H18 Cl2 Co0.5 N3 O3'
_chemical_formula_weight 436.73
_space_group_crystal_system triclinic
_space_group_IT_number 2
_space_group_name_Hall '-P 1'
_space_group_name_H-M_alt 'P -1'
_atom_sites_solution_hydrogens mixed
_atom_sites_solution_primary dual
_cell_angle_alpha 87.947(4)
_cell_angle_beta 82.062(4)
_cell_angle_gamma 67.258(5)
_cell_formula_units_Z 2
_cell_length_a 9.2687(4)
_cell_length_b 9.7747(6)
_cell_length_c 12.0131(6)
_cell_measurement_reflns_used 4840
_cell_measurement_temperature 292.6(3)
_cell_measurement_theta_max 27.0240
_cell_measurement_theta_min 4.0590
_cell_volume 993.95(10)
_computing_cell_refinement 'CrysAlisPro 1.171.38.41r (Rigaku OD, 2015)'
_computing_data_collection 'CrysAlisPro 1.171.38.41r (Rigaku OD, 2015)'
_computing_data_reduction 'CrysAlisPro 1.171.38.41r (Rigaku OD, 2015)'
_computing_molecular_graphics 'Olex2 (Dolomanov et al., 2009)'
_computing_publication_material 'Olex2 (Dolomanov et al., 2009)'
_computing_structure_refinement 'ShelXL (Sheldrick, 2015)'
_computing_structure_solution 'ShelXT (Sheldrick, 2015)'
_diffrn_ambient_environment air
_diffrn_ambient_temperature 292.6(3)
_diffrn_detector 'CCD plate'
_diffrn_detector_area_resol_mean 8.0584
_diffrn_detector_type EosS2
_diffrn_measured_fraction_theta_full 0.988
_diffrn_measured_fraction_theta_max 0.982
_diffrn_measurement_details
;
List of Runs (angles in degrees, time in seconds):

  # Type    Start    End  Width  t~exp~   \w     \q     \k     \f   Frames
--------------------------------------------------------------------------
  1  \w    -20.00  26.00   1.00    4.73    --  -12.53 -99.00-150.00   46
  2  \w     35.00  86.00   1.00    4.73    --   13.55 178.00  30.00   51
  3  \w    -20.00  53.00   1.00    4.73    --   13.55 -99.00  60.00   73
  4  \w    -54.00  30.00   1.00    4.73    --   13.55 -57.00  90.00   84
  5  \w    -54.00  30.00   1.00    4.73    --   13.55 -57.00 -90.00   84
  6  \w     -3.00  81.00   1.00    4.73    --   13.55  57.00 -30.00   84
  7  \w     -5.00  83.00   1.00    4.73    --   13.55  38.00-120.00   88
;
_diffrn_measurement_device 'four-circle diffractometer'
_diffrn_measurement_device_type 'SuperNova, Single source at offset, EosS2'
_diffrn_measurement_method '\w scans'
_diffrn_orient_matrix_type 'CrysAlisPro convention (1999,Acta A55,543-557)'
_diffrn_orient_matrix_UB_11 0.0740110000
_diffrn_orient_matrix_UB_12 -0.0302800000
_diffrn_orient_matrix_UB_13 -0.0344846000
_diffrn_orient_matrix_UB_21 0.0387028000
_diffrn_orient_matrix_UB_22 -0.0188127000
_diffrn_orient_matrix_UB_23 0.0486392000
_diffrn_orient_matrix_UB_31 -0.0061020000
_diffrn_orient_matrix_UB_32 -0.0701597000
_diffrn_orient_matrix_UB_33 0.0005549000
_diffrn_radiation_monochromator mirror
_diffrn_radiation_probe x-ray
_diffrn_radiation_type MoK\a
_diffrn_radiation_wavelength 0.71073
_diffrn_reflns_av_R_equivalents 0.0281
_diffrn_reflns_av_unetI/netI 0.0387
_diffrn_reflns_Laue_measured_fraction_full 0.988
_diffrn_reflns_Laue_measured_fraction_max 0.982
_diffrn_reflns_limit_h_max 11
_diffrn_reflns_limit_h_min -11
_diffrn_reflns_limit_k_max 11
_diffrn_reflns_limit_k_min -11
_diffrn_reflns_limit_l_max 14
_diffrn_reflns_limit_l_min -14
_diffrn_reflns_number 10406
_diffrn_reflns_point_group_measured_fraction_full 0.988
_diffrn_reflns_point_group_measured_fraction_max 0.982
_diffrn_reflns_theta_full 25.242
_diffrn_reflns_theta_max 25.494
_diffrn_reflns_theta_min 3.425
_diffrn_source 'micro-focus sealed X-ray tube'
_diffrn_source_type 'SuperNova (Mo) X-ray Source'
_exptl_absorpt_coefficient_mu 0.754
_exptl_absorpt_correction_T_max 1.00000
_exptl_absorpt_correction_T_min 0.46049
_exptl_absorpt_correction_type multi-scan
_exptl_absorpt_process_details
;
CrysAlisPro 1.171.38.41r (Rigaku Oxford Diffraction, 2015)
Empirical absorption correction using spherical harmonics,
 implemented in SCALE3 ABSPACK scaling algorithm.
;
_exptl_crystal_colour pink
_exptl_crystal_colour_primary pink
_exptl_crystal_density_diffrn 1.459
_exptl_crystal_description block
_exptl_crystal_F_000 449
_exptl_crystal_size_max 0.36
_exptl_crystal_size_mid 0.31
_exptl_crystal_size_min 0.27
_refine_diff_density_max 0.418
_refine_diff_density_min -0.344
_refine_diff_density_rms 0.049
_refine_ls_extinction_coef .
_refine_ls_extinction_method none
_refine_ls_goodness_of_fit_ref 1.042
_refine_ls_hydrogen_treatment constr
_refine_ls_matrix_type full
_refine_ls_number_parameters 250
_refine_ls_number_reflns 3627
_refine_ls_number_restraints 0
_refine_ls_restrained_S_all 1.042
_refine_ls_R_factor_all 0.0461
_refine_ls_R_factor_gt 0.0397
_refine_ls_shift/su_max 0.000
_refine_ls_shift/su_mean 0.000
_refine_ls_structure_factor_coef Fsqd
_refine_ls_weighting_details 'w=1/[\s^2^(Fo^2^)+(0.0314P)^2^+0.5198P] where P=(Fo^2^+2Fc^2^)/3'
_refine_ls_weighting_scheme calc
_refine_ls_wR_factor_gt 0.0848
_refine_ls_wR_factor_ref 0.0881
_reflns_Friedel_coverage 0.000
_reflns_Friedel_fraction_full .
_reflns_Friedel_fraction_max .
_reflns_number_gt 3200
_reflns_number_total 3627
_reflns_threshold_expression 'I > 2\s(I)'
_cod_data_source_file suppl_ncrs-2018-0491_suppl.cif
_cod_data_source_block xly-22
_cod_original_cell_volume 993.96(10)
_cod_original_formula_sum 'C19 H18 Cl2 Co0.50 N3 O3'
_cod_database_code 8105759
_shelx_space_group_comment
;
The symmetry employed for this shelxl refinement is uniquely defined
by the following loop, which should always be used as a source of
symmetry information in preference to the above space-group names.
They are only intended as comments.
;
_reflns_odcompleteness_completeness 99.70
_reflns_odcompleteness_iscentric 1
_reflns_odcompleteness_theta 24.66
_olex2_refinement_description
;
1. Fixed Uiso
 At 1.2 times of:
  All C(H) groups, All C(H,H) groups
 At 1.5 times of:
  All O(H,H) groups
2.a Riding coordinates:
 O1W(H1WA,H1WB)
2.b Secondary CH2 refined with riding coordinates:
 C6(H6A,H6B), C7(H7A,H7B), C8(H8A,H8B)
2.c Aromatic/amide H refined with riding coordinates:
 C1(H1), C2(H2), C4(H4), C5(H5), C10(H10), C11(H11), C12(H12), C13(H13),
 C17(H17), C18(H18)
;
_olex2_date_sample_data_collection 2017-05-02
_olex2_submission_special_instructions 'No special instructions were received'
_oxdiff_exptl_absorpt_empirical_details
;
Empirical correction (ABSPACK) includes:
- Absorption correction using spherical harmonics
- Frame scaling
;
_oxdiff_exptl_absorpt_empirical_full_max 1.419
_oxdiff_exptl_absorpt_empirical_full_min 0.437

loop_
_space_group_symop_operation_xyz
'x, y, z'
'-x, -y, -z'

loop_
_atom_site_label
_atom_site_type_symbol
_atom_site_fract_x
_atom_site_fract_y
_atom_site_fract_z
_atom_site_U_iso_or_equiv
_atom_site_adp_type
_atom_site_occupancy
_atom_site_site_symmetry_order
_atom_site_calc_flag
_atom_site_refinement_flags_posn
_atom_site_refinement_flags_adp
_atom_site_refinement_flags_occupancy
_atom_site_disorder_assembly
_atom_site_disorder_group
Co1 Co 0.0000 0.5000 1.0000 0.02412(13) Uani 1 2 d S T P . .
Cl1 Cl -0.05295(9) 0.99612(8) 0.81011(7) 0.0596(2) Uani 1 1 d . . . . .
Cl2 Cl 0.46486(11) 0.49415(10) 0.70631(8) 0.0794(3) Uani 1 1 d . . . . .
O1 O 0.2299(2) 0.7095(2) 0.94570(14) 0.0486(5) Uani 1 1 d . . . . .
O1W O -0.13683(18) 0.45474(17) 0.89209(12) 0.0339(4) Uani 1 1 d . . . . .
H1WA H -0.0810 0.4186 0.8299 0.051 Uiso 1 1 d R . . . .
H1WB H -0.1960 0.4064 0.9063 0.051 Uiso 1 1 d R . . . .
O2 O 0.08612(19) 0.61018(17) 0.86711(12) 0.0336(4) Uani 1 1 d . . . . .
N1 N 0.1956(2) 0.29802(19) 0.94660(14) 0.0282(4) Uani 1 1 d . . . . .
N2 N 0.9846(3) -0.3375(2) 0.32120(17) 0.0458(6) Uani 1 1 d . . . . .
N3 N 0.2639(5) 0.8590(4) 0.5405(2) 0.0830(10) Uani 1 1 d . . . . .
C1 C 0.1749(3) 0.1714(2) 0.93624(18) 0.0307(5) Uani 1 1 d . . . . .
H1 H 0.0739 0.1720 0.9554 0.037 Uiso 1 1 calc R . . . .
C2 C 0.2954(3) 0.0402(2) 0.89875(18) 0.0335(5) Uani 1 1 d . . . . .
H2 H 0.2750 -0.0453 0.8942 0.040 Uiso 1 1 calc R . . . .
C3 C 0.4466(3) 0.0350(2) 0.86786(17) 0.0318(5) Uani 1 1 d . . . . .
C4 C 0.4683(3) 0.1661(3) 0.87975(19) 0.0357(6) Uani 1 1 d . . . . .
H4 H 0.5680 0.1685 0.8609 0.043 Uiso 1 1 calc R . . . .
C5 C 0.3422(3) 0.2926(3) 0.91940(18) 0.0328(5) Uani 1 1 d . . . . .
H5 H 0.3601 0.3788 0.9277 0.039 Uiso 1 1 calc R . . . .
C6 C 0.5803(3) -0.1060(3) 0.82543(18) 0.0389(6) Uani 1 1 d . . . . .
H6A H 0.5477 -0.1883 0.8431 0.047 Uiso 1 1 calc R . . . .
H6B H 0.6690 -0.1203 0.8654 0.047 Uiso 1 1 calc R . . . .
C7 C 0.6354(3) -0.1104(3) 0.69923(18) 0.0371(6) Uani 1 1 d . . . . .
H7A H 0.5477 -0.0949 0.6579 0.045 Uiso 1 1 calc R . . . .
H7B H 0.6736 -0.0318 0.6806 0.045 Uiso 1 1 calc R . . . .
C8 C 0.7662(3) -0.2593(3) 0.66638(19) 0.0418(6) Uani 1 1 d . . . . .
H8A H 0.8485 -0.2759 0.7132 0.050 Uiso 1 1 calc R . . . .
H8B H 0.7242 -0.3356 0.6835 0.050 Uiso 1 1 calc R . . . .
C9 C 0.8406(3) -0.2793(2) 0.54513(18) 0.0344(6) Uani 1 1 d . . . . .
C10 C 0.7534(3) -0.2593(3) 0.4571(2) 0.0478(7) Uani 1 1 d . . . . .
H10 H 0.6438 -0.2242 0.4709 0.057 Uiso 1 1 calc R . . . .
C11 C 0.8300(4) -0.2918(3) 0.3487(2) 0.0547(8) Uani 1 1 d . . . . .
H11 H 0.7690 -0.2807 0.2912 0.066 Uiso 1 1 calc R . . . .
C12 C 1.0671(3) -0.3515(3) 0.4058(2) 0.0442(6) Uani 1 1 d . . . . .
H12 H 1.1760 -0.3808 0.3892 0.053 Uiso 1 1 calc R . . . .
C13 C 1.0005(3) -0.3248(3) 0.5169(2) 0.0393(6) Uani 1 1 d . . . . .
H13 H 1.0646 -0.3379 0.5728 0.047 Uiso 1 1 calc R . . . .
C14 C 0.1718(3) 0.6829(2) 0.86710(18) 0.0311(5) Uani 1 1 d . . . . .
C15 C 0.2054(3) 0.7462(3) 0.75318(19) 0.0365(6) Uani 1 1 d . . . . .
C16 C 0.1095(3) 0.8852(3) 0.7199(2) 0.0455(7) Uani 1 1 d . . . . .
C17 C 0.1432(5) 0.9367(4) 0.6140(3) 0.0689(10) Uani 1 1 d . . . . .
H17 H 0.0770 1.0306 0.5942 0.083 Uiso 1 1 calc R . . . .
C18 C 0.3575(5) 0.7270(4) 0.5714(3) 0.0738(11) Uani 1 1 d . . . . .
H18 H 0.4440 0.6706 0.5207 0.089 Uiso 1 1 calc R . . . .
C19 C 0.3333(4) 0.6686(3) 0.6753(2) 0.0509(7) Uani 1 1 d . . . . .

loop_
_atom_site_aniso_label
_atom_site_aniso_U_11
_atom_site_aniso_U_22
_atom_site_aniso_U_33
_atom_site_aniso_U_23
_atom_site_aniso_U_13
_atom_site_aniso_U_12
Co1 0.0250(3) 0.0231(2) 0.0221(2) -0.00289(16) 0.00308(17) -0.00881(18)
Cl1 0.0570(5) 0.0439(4) 0.0762(5) 0.0053(3) -0.0123(4) -0.0169(4)
Cl2 0.0612(6) 0.0726(6) 0.0805(6) -0.0091(4) 0.0309(5) -0.0125(4)
O1 0.0636(13) 0.0647(12) 0.0349(9) 0.0060(8) -0.0076(9) -0.0437(11)
O1W 0.0334(10) 0.0418(9) 0.0271(8) -0.0075(7) 0.0024(7) -0.0167(8)
O2 0.0380(10) 0.0362(9) 0.0300(8) 0.0016(7) 0.0031(7) -0.0207(8)
N1 0.0299(11) 0.0273(10) 0.0244(9) -0.0016(7) 0.0005(8) -0.0090(9)
N2 0.0550(16) 0.0493(13) 0.0318(11) -0.0091(9) 0.0095(10) -0.0232(12)
N3 0.151(3) 0.086(2) 0.0407(15) 0.0077(15) 0.0036(18) -0.083(2)
C1 0.0286(13) 0.0338(13) 0.0298(12) -0.0037(9) -0.0003(10) -0.0128(11)
C2 0.0399(15) 0.0278(12) 0.0313(12) -0.0048(9) -0.0039(11) -0.0114(11)
C3 0.0363(15) 0.0308(12) 0.0210(11) -0.0001(9) -0.0014(10) -0.0058(11)
C4 0.0267(14) 0.0388(14) 0.0373(13) 0.0007(10) 0.0043(10) -0.0108(11)
C5 0.0326(14) 0.0303(12) 0.0352(12) 0.0009(10) 0.0001(10) -0.0134(11)
C6 0.0406(16) 0.0328(13) 0.0300(12) -0.0025(10) 0.0029(11) -0.0020(11)
C7 0.0407(15) 0.0345(13) 0.0269(12) -0.0012(10) 0.0000(10) -0.0059(11)
C8 0.0447(17) 0.0375(14) 0.0290(12) -0.0034(10) 0.0043(11) -0.0031(12)
C9 0.0388(15) 0.0285(12) 0.0286(12) -0.0046(9) 0.0032(10) -0.0072(11)
C10 0.0330(16) 0.0704(19) 0.0366(14) -0.0002(13) 0.0002(12) -0.0180(14)
C11 0.061(2) 0.075(2) 0.0307(14) -0.0033(13) -0.0061(13) -0.0294(17)
C12 0.0377(16) 0.0423(15) 0.0470(15) -0.0110(12) 0.0096(12) -0.0136(12)
C13 0.0402(16) 0.0359(14) 0.0366(13) -0.0089(10) -0.0032(11) -0.0090(12)
C14 0.0292(14) 0.0290(12) 0.0306(12) -0.0023(9) 0.0061(10) -0.0095(11)
C15 0.0446(16) 0.0431(15) 0.0312(12) 0.0001(11) 0.0021(11) -0.0294(13)
C16 0.065(2) 0.0449(16) 0.0405(14) 0.0063(12) -0.0105(13) -0.0351(15)
C17 0.123(3) 0.0564(19) 0.0492(18) 0.0188(15) -0.022(2) -0.056(2)
C18 0.109(3) 0.089(3) 0.0435(17) -0.0139(17) 0.0303(18) -0.072(3)
C19 0.062(2) 0.0544(17) 0.0435(15) -0.0066(13) 0.0127(14) -0.0365(16)

loop_
_atom_type_symbol
_atom_type_description
_atom_type_scat_dispersion_real
_atom_type_scat_dispersion_imag
_atom_type_scat_source
C C 0.0033 0.0016 'International Tables Vol C Tables 4.2.6.8 and 6.1.1.4'
H H 0.0000 0.0000 'International Tables Vol C Tables 4.2.6.8 and 6.1.1.4'
Cl Cl 0.1484 0.1585 'International Tables Vol C Tables 4.2.6.8 and 6.1.1.4'
Co Co 0.3494 0.9721 'International Tables Vol C Tables 4.2.6.8 and 6.1.1.4'
N N 0.0061 0.0033 'International Tables Vol C Tables 4.2.6.8 and 6.1.1.4'
O O 0.0106 0.0060 'International Tables Vol C Tables 4.2.6.8 and 6.1.1.4'

loop_
_geom_angle_atom_site_label_1
_geom_angle_atom_site_label_2
_geom_angle_atom_site_label_3
_geom_angle
_geom_angle_site_symmetry_1
_geom_angle_site_symmetry_3
O1W Co1 O1W 180.0 . 2_567
O1W Co1 O2 90.36(6) . 2_567
O1W Co1 O2 89.64(6) . .
O1W Co1 O2 89.64(6) 2_567 2_567
O1W Co1 O2 90.36(6) 2_567 .
O1W Co1 N1 90.59(6) 2_567 2_567
O1W Co1 N1 89.41(6) 2_567 .
O1W Co1 N1 90.58(6) . .
O1W Co1 N1 89.42(6) . 2_567
O2 Co1 O2 180.00(8) . 2_567
O2 Co1 N1 91.35(6) 2_567 .
O2 Co1 N1 91.35(6) . 2_567
O2 Co1 N1 88.65(6) 2_567 2_567
O2 Co1 N1 88.65(6) . .
N1 Co1 N1 180.0 2_567 .
Co1 O1W H1WA 110.3 . .
Co1 O1W H1WB 127.9 . .
H1WA O1W H1WB 104.9 . .
C14 O2 Co1 130.50(14) . .
C1 N1 Co1 121.07(15) . .
C5 N1 Co1 122.21(14) . .
C5 N1 C1 116.70(19) . .
C11 N2 C12 115.9(2) . .
C17 N3 C18 117.2(3) . .
N1 C1 H1 118.4 . .
N1 C1 C2 123.3(2) . .
C2 C1 H1 118.4 . .
C1 C2 H2 119.9 . .
C1 C2 C3 120.2(2) . .
C3 C2 H2 119.9 . .
C2 C3 C4 116.5(2) . .
C2 C3 C6 121.4(2) . .
C4 C3 C6 122.1(2) . .
C3 C4 H4 120.0 . .
C5 C4 C3 120.0(2) . .
C5 C4 H4 120.0 . .
N1 C5 C4 123.3(2) . .
N1 C5 H5 118.3 . .
C4 C5 H5 118.3 . .
C3 C6 H6A 108.6 . .
C3 C6 H6B 108.6 . .
C3 C6 C7 114.56(19) . .
H6A C6 H6B 107.6 . .
C7 C6 H6A 108.6 . .
C7 C6 H6B 108.6 . .
C6 C7 H7A 109.8 . .
C6 C7 H7B 109.8 . .
H7A C7 H7B 108.2 . .
C8 C7 C6 109.48(19) . .
C8 C7 H7A 109.8 . .
C8 C7 H7B 109.8 . .
C7 C8 H8A 108.2 . .
C7 C8 H8B 108.2 . .
H8A C8 H8B 107.4 . .
C9 C8 C7 116.3(2) . .
C9 C8 H8A 108.2 . .
C9 C8 H8B 108.2 . .
C10 C9 C8 122.4(2) . .
C13 C9 C8 121.2(2) . .
C13 C9 C10 116.4(2) . .
C9 C10 H10 120.2 . .
C11 C10 C9 119.5(3) . .
C11 C10 H10 120.2 . .
N2 C11 C10 124.3(3) . .
N2 C11 H11 117.9 . .
C10 C11 H11 117.9 . .
N2 C12 H12 118.1 . .
N2 C12 C13 123.7(3) . .
C13 C12 H12 118.1 . .
C9 C13 C12 120.2(2) . .
C9 C13 H13 119.9 . .
C12 C13 H13 119.9 . .
O1 C14 O2 128.8(2) . .
O1 C14 C15 117.2(2) . .
O2 C14 C15 114.02(19) . .
C16 C15 C14 122.6(2) . .
C19 C15 C14 122.3(2) . .
C19 C15 C16 115.1(2) . .
C15 C16 Cl1 120.12(19) . .
C15 C16 C17 120.4(3) . .
C17 C16 Cl1 119.5(2) . .
N3 C17 C16 123.2(3) . .
N3 C17 H17 118.4 . .
C16 C17 H17 118.4 . .
N3 C18 H18 118.4 . .
N3 C18 C19 123.2(3) . .
C19 C18 H18 118.4 . .
C15 C19 Cl2 120.1(2) . .
C18 C19 Cl2 119.0(3) . .
C18 C19 C15 120.9(3) . .

loop_
_geom_bond_atom_site_label_1
_geom_bond_atom_site_label_2
_geom_bond_distance
_geom_bond_site_symmetry_2
Co1 O1W 2.1009(14) .
Co1 O1W 2.1009(14) 2_567
Co1 O2 2.1296(15) 2_567
Co1 O2 2.1296(15) .
Co1 N1 2.1441(18) 2_567
Co1 N1 2.1441(18) .
Cl1 C16 1.728(3) .
Cl2 C19 1.734(3) .
O1 C14 1.231(3) .
O1W H1WA 0.8499 .
O1W H1WB 0.8498 .
O2 C14 1.254(3) .
N1 C1 1.336(3) .
N1 C5 1.334(3) .
N2 C11 1.321(4) .
N2 C12 1.327(3) .
N3 C17 1.314(5) .
N3 C18 1.321(5) .
C1 H1 0.9300 .
C1 C2 1.374(3) .
C2 H2 0.9300 .
C2 C3 1.381(3) .
C3 C4 1.387(3) .
C3 C6 1.500(3) .
C4 H4 0.9300 .
C4 C5 1.376(3) .
C5 H5 0.9300 .
C6 H6A 0.9700 .
C6 H6B 0.9700 .
C6 C7 1.528(3) .
C7 H7A 0.9700 .
C7 H7B 0.9700 .
C7 C8 1.513(3) .
C8 H8A 0.9700 .
C8 H8B 0.9700 .
C8 C9 1.508(3) .
C9 C10 1.382(3) .
C9 C13 1.368(3) .
C10 H10 0.9300 .
C10 C11 1.379(4) .
C11 H11 0.9300 .
C12 H12 0.9300 .
C12 C13 1.380(3) .
C13 H13 0.9300 .
C14 C15 1.524(3) .
C15 C16 1.386(4) .
C15 C19 1.381(4) .
C16 C17 1.391(4) .
C17 H17 0.9300 .
C18 H18 0.9300 .
C18 C19 1.379(4) .

loop_
_geom_hbond_atom_site_label_D
_geom_hbond_atom_site_label_H
_geom_hbond_atom_site_label_A
_geom_hbond_distance_DH
_geom_hbond_distance_HA
_geom_hbond_distance_DA
_geom_hbond_angle_DHA
_geom_hbond_site_symmetry_A
O1W H1WA N2 0.85 1.96 2.798(2) 170.7 2_656
O1W H1WB O1 0.85 2.13 2.738(2) 128.7 2_567
